data_4319152
loop_
_publ_author_name
'Beno\^it Domercq'
'Claude Coulon'
'Marc Fourmigu\'e'

_publ_section_title
;
 A Density Functional Study of the Highly Adaptable Molecular Structure of
 Mo(V) and W(V) Dithiolene Complexes: From Three-Dimensional
 Antiferromagnet to Spin Ladder
;
_journal_name_full 'Inorganic Chemistry'
_journal_page_first 371
_journal_page_last 378
_journal_paper_doi 10.1021/ic000550y
_journal_volume 40
_journal_year 2001
_chemical_formula_moiety 'C13 H10 Mo S3 Se2, As F6'
_chemical_formula_sum 'C13 H10 As F6 Mo S3 Se2'
_chemical_formula_weight 705.17
_chemical_name_common Cp2Mo(dsit),AsF6
_chemical_name_systematic
; 
Bis(cyclopentadienyl)(4,5-diselenato-1,3-dithiole-2-thione)molybdenum(V)
hexafluorophosphate 
;
_space_group_IT_number 63
_symmetry_cell_setting orthorhombic
_symmetry_space_group_name_Hall '-C 2c 2'
_symmetry_space_group_name_H-M 'C m c m'
_atom_sites_solution_hydrogens geom
_atom_sites_solution_primary direct
_atom_sites_solution_secondary difmap
_audit_creation_method SHELXL
_cell_angle_alpha 90.00
_cell_angle_beta 90.00
_cell_angle_gamma 90.00
_cell_formula_units_Z 4
_cell_length_a 9.071(2)
_cell_length_b 20.868(4)
_cell_length_c 10.243(2)
_cell_measurement_reflns_used 25
_cell_measurement_temperature 293(2)
_cell_measurement_theta_max 13.1
_cell_measurement_theta_min 6.0
_cell_volume 1938.9(7)
_computing_cell_refinement 'CAD4 EXPRESS'
_computing_data_collection 'CAD4 EXPRESS'
_computing_data_reduction 'XCAD4 (Harms, 1993)'
_computing_structure_refinement 'SHELXL-93 (Sheldrick, 1993)'
_computing_structure_solution 'SHELXS-86 (Sheldrick, 1990)'
_diffrn_ambient_temperature 293(2)
_diffrn_measurement_device 'Enraf Nonius CAD4'
_diffrn_measurement_method omega-2theta
_diffrn_radiation_monochromator graphite
_diffrn_radiation_source 'fine-focus sealed tube'
_diffrn_radiation_type MoK\a
_diffrn_radiation_wavelength 0.71073
_diffrn_reflns_av_R_equivalents 0.1020
_diffrn_reflns_av_sigmaI/netI 0.1070
_diffrn_reflns_limit_h_max 11
_diffrn_reflns_limit_h_min -10
_diffrn_reflns_limit_k_max 25
_diffrn_reflns_limit_k_min -11
_diffrn_reflns_limit_l_max 12
_diffrn_reflns_limit_l_min -1
_diffrn_reflns_number 2522
_diffrn_reflns_theta_max 25.97
_diffrn_reflns_theta_min 1.95
_diffrn_standards_decay_% 0
_diffrn_standards_interval_time 60
_diffrn_standards_number 3
_exptl_absorpt_coefficient_mu 6.499
_exptl_absorpt_correction_T_max 0.957
_exptl_absorpt_correction_T_min 0.656
_exptl_absorpt_correction_type psi-scan
_exptl_crystal_colour black
_exptl_crystal_density_diffrn 2.416
_exptl_crystal_description 'elongated plate'
_exptl_crystal_F_000 1332
_exptl_crystal_size_max 0.22
_exptl_crystal_size_mid 0.08
_exptl_crystal_size_min 0.014
_refine_diff_density_max 0.600
_refine_diff_density_min -0.980
_refine_diff_density_rms 0.130
_refine_ls_extinction_method none
_refine_ls_goodness_of_fit_all 1.018
_refine_ls_goodness_of_fit_obs 1.152
_refine_ls_hydrogen_treatment constr
_refine_ls_matrix_type full
_refine_ls_number_parameters 89
_refine_ls_number_reflns 1070
_refine_ls_number_restraints 0
_refine_ls_restrained_S_all 1.018
_refine_ls_restrained_S_obs 1.152
_refine_ls_R_factor_all 0.1204
_refine_ls_R_factor_obs 0.0333
_refine_ls_shift/esd_max -0.001
_refine_ls_shift/esd_mean 0.000
_refine_ls_structure_factor_coef Fsqd
_refine_ls_weighting_details 'w=1/[\s^2^(Fo^2^)+(0.0261P)^2^+0.0000P] where P=(Fo^2^+2Fc^2^)/3'
_refine_ls_weighting_scheme calc
_refine_ls_wR_factor_all 0.0720
_refine_ls_wR_factor_obs 0.0576
_reflns_number_observed 578
_reflns_number_total 1070
_reflns_observed_criterion >2sigma(I)
_cod_data_source_file ic000550y_4.cif
_cod_data_source_block modsas
_cod_depositor_comments
;
The following automatic conversions were performed:

'_refine_ls_weighting_scheme' value 'calc
w=1/[\s^2^(Fo^2^)+(0.0261P)^2^+0.0000P] where P=(Fo^2^+2Fc^2^)/3' was
changed to 'calc'. New tag '_refine_ls_weighting_details' was
created. The value of the new tag was set to
'w=1/[\s^2^(Fo^2^)+(0.0261P)^2^+0.0000P] where P=(Fo^2^+2Fc^2^)/3'.

Automatic conversion script
Id: cif_fix_values 3143 2015-03-26 13:38:13Z robertas 
;
_cod_database_code 4319152

loop_
_symmetry_equiv_pos_as_xyz
'x, y, z'
'-x, -y, z+1/2'
'-x, y, -z+1/2'
'x, -y, -z'
'x+1/2, y+1/2, z'
'-x+1/2, -y+1/2, z+1/2'
'-x+1/2, y+1/2, -z+1/2'
'x+1/2, -y+1/2, -z'
'-x, -y, -z'
'x, y, -z-1/2'
'x, -y, z-1/2'
'-x, y, z'
'-x+1/2, -y+1/2, -z'
'x+1/2, y+1/2, -z-1/2'
'x+1/2, -y+1/2, z-1/2'
'-x+1/2, y+1/2, z'

loop_
_atom_site_aniso_label
_atom_site_aniso_U_11
_atom_site_aniso_U_22
_atom_site_aniso_U_33
_atom_site_aniso_U_23
_atom_site_aniso_U_13
_atom_site_aniso_U_12
Mo1 0.0331(6) 0.0342(6) 0.0300(6) 0.000 0.000 0.000
Se1 0.0960(8) 0.0416(5) 0.0276(5) -0.0002(5) 0.000 0.000
S1 0.060(2) 0.0401(14) 0.0429(15) -0.0057(11) 0.000 0.000
S2 0.056(2) 0.041(2) 0.084(3) 0.000 0.000 0.000
C1 0.038(4) 0.036(5) 0.037(4) -0.003(4) 0.000 0.000
C2 0.026(6) 0.026(8) 0.070(9) 0.000 0.000 0.000
C3 0.040(5) 0.059(7) 0.102(9) 0.000 0.000 0.013(5)
C4 0.041(4) 0.119(7) 0.041(4) -0.005(4) 0.020(3) -0.026(4)
C5 0.050(4) 0.071(5) 0.101(6) 0.026(4) -0.002(4) -0.017(4)
As1 0.0497(9) 0.0437(9) 0.0387(8) 0.000 0.000 0.000
F1 0.255(28) 0.060(9) 0.082(11) -0.040(8) 0.000 0.000
F2 0.310(34) 0.091(13) 0.050(8) 0.050(9) 0.000 0.000
F3 0.135(11) 0.140(12) 0.147(11) 0.018(8) -0.057(9) 0.062(8)
F4 0.131(11) 0.159(12) 0.158(12) -0.032(9) -0.072(9) -0.053(9)

loop_
_atom_site_label
_atom_site_type_symbol
_atom_site_fract_x
_atom_site_fract_y
_atom_site_fract_z
_atom_site_U_iso_or_equiv
_atom_site_thermal_displace_type
_atom_site_occupancy
_atom_site_calc_flag
_atom_site_refinement_flags
_atom_site_disorder_group
Mo1 Mo 0.0000 0.32797(5) 0.7500 0.0324(3) Uani 1 d S .
Se1 Se 0.0000 0.23738(5) 0.58165(9) 0.0551(3) Uani 1 d S .
S1 S 0.0000 0.08967(10) 0.6089(2) 0.0477(7) Uani 1 d S .
S2 S 0.0000 0.0340(2) 0.2500 0.0604(10) Uani 1 d S .
C1 C 0.0000 0.1648(4) 0.6830(8) 0.037(2) Uani 1 d S .
C2 C 0.0000 0.0440(5) 0.7500 0.041(3) Uani 1 d S .
C3 C 0.2491(10) 0.3132(5) 0.7500 0.067(3) Uani 1 d S .
H3 H 0.2867(10) 0.2718(5) 0.7500 0.081 Uiso 1 calc SR .
C4 C 0.2151(7) 0.3508(4) 0.6398(7) 0.067(2) Uani 1 d . .
H4 H 0.2274(7) 0.3387(4) 0.5531(7) 0.080 Uiso 1 calc R .
C5 C 0.1612(7) 0.4077(3) 0.6824(7) 0.074(2) Uani 1 d . .
H5 H 0.1295(7) 0.4412(3) 0.6295(7) 0.089 Uiso 1 calc R .
As1 As 0.0000 0.38957(7) 0.2500 0.0440(4) Uani 1 d S .
F1 F 0.0000 0.4449(8) 0.3710(17) 0.132(8) Uani 0.50 d SP .
F2 F 0.0000 0.3365(9) 0.3656(17) 0.150(10) Uani 0.50 d SP .
F3 F 0.1271(12) 0.3477(6) 0.3282(13) 0.140(6) Uani 0.50 d P .
F4 F 0.1270(12) 0.4319(7) 0.3232(13) 0.149(6) Uani 0.50 d P .

loop_
_atom_type_symbol
_atom_type_description
_atom_type_scat_dispersion_real
_atom_type_scat_dispersion_imag
_atom_type_scat_source
C C 0.0033 0.0016 'International Tables Vol C Tables 4.2.6.8 and 6.1.1.4'
H H 0.0000 0.0000 'International Tables Vol C Tables 4.2.6.8 and 6.1.1.4'
F F 0.0171 0.0103 'International Tables Vol C Tables 4.2.6.8 and 6.1.1.4'
S S 0.1246 0.1234 'International Tables Vol C Tables 4.2.6.8 and 6.1.1.4'
As As 0.0499 2.0058 'International Tables Vol C Tables 4.2.6.8 and 6.1.1.4'
Se Se -0.0929 2.2259 'International Tables Vol C Tables 4.2.6.8 and 6.1.1.4'
Mo Mo -1.6832 0.6857 'International Tables Vol C Tables 4.2.6.8 and 6.1.1.4'

loop_
_geom_angle_atom_site_label_1
_geom_angle_atom_site_label_2
_geom_angle_atom_site_label_3
_geom_angle
_geom_angle_site_symmetry_1
_geom_angle_site_symmetry_3
_geom_angle_publ_flag
C3 Mo1 C3 164.5(5) . 3_556 ?
C3 Mo1 C4 35.8(2) . . ?
C3 Mo1 C4 150.1(2) 3_556 . ?
C3 Mo1 C4 35.8(2) . 10_557 ?
C3 Mo1 C4 150.1(2) 3_556 10_557 ?
C4 Mo1 C4 58.7(3) . 10_557 ?
C3 Mo1 C4 150.1(2) . 12 ?
C3 Mo1 C4 35.8(2) 3_556 12 ?
C4 Mo1 C4 115.7(4) . 12 ?
C4 Mo1 C4 156.1(4) 10_557 12 ?
C3 Mo1 C4 150.1(2) . 3_556 ?
C3 Mo1 C4 35.8(2) 3_556 3_556 ?
C4 Mo1 C4 156.1(4) . 3_556 ?
C4 Mo1 C4 115.7(4) 10_557 3_556 ?
C4 Mo1 C4 58.7(3) 12 3_556 ?
C3 Mo1 C5 58.2(3) . . ?
C3 Mo1 C5 136.1(3) 3_556 . ?
C4 Mo1 C5 34.1(2) . . ?
C4 Mo1 C5 57.6(2) 10_557 . ?
C4 Mo1 C5 103.8(3) 12 . ?
C4 Mo1 C5 122.1(4) 3_556 . ?
C3 Mo1 C5 58.2(3) . 10_557 ?
C3 Mo1 C5 136.1(3) 3_556 10_557 ?
C4 Mo1 C5 57.6(2) . 10_557 ?
C4 Mo1 C5 34.1(2) 10_557 10_557 ?
C4 Mo1 C5 122.1(4) 12 10_557 ?
C4 Mo1 C5 103.8(3) 3_556 10_557 ?
C5 Mo1 C5 34.7(4) . 10_557 ?
C3 Mo1 C5 136.1(3) . 12 ?
C3 Mo1 C5 58.2(3) 3_556 12 ?
C4 Mo1 C5 103.8(3) . 12 ?
C4 Mo1 C5 122.1(4) 10_557 12 ?
C4 Mo1 C5 34.1(2) 12 12 ?
C4 Mo1 C5 57.6(2) 3_556 12 ?
C5 Mo1 C5 78.1(4) . 12 ?
C5 Mo1 C5 88.4(4) 10_557 12 ?
C3 Mo1 C5 136.1(3) . 3_556 ?
C3 Mo1 C5 58.2(3) 3_556 3_556 ?
C4 Mo1 C5 122.1(4) . 3_556 ?
C4 Mo1 C5 103.8(3) 10_557 3_556 ?
C4 Mo1 C5 57.6(2) 12 3_556 ?
C4 Mo1 C5 34.1(2) 3_556 3_556 ?
C5 Mo1 C5 88.4(4) . 3_556 ?
C5 Mo1 C5 78.1(4) 10_557 3_556 ?
C5 Mo1 C5 34.7(4) 12 3_556 ?
C3 Mo1 Se1 84.3(2) . 10_557 ?
C3 Mo1 Se1 84.3(2) 3_556 10_557 ?
C4 Mo1 Se1 118.9(2) . 10_557 ?
C4 Mo1 Se1 79.8(2) 10_557 10_557 ?
C4 Mo1 Se1 118.9(2) 12 10_557 ?
C4 Mo1 Se1 79.8(2) 3_556 10_557 ?
C5 Mo1 Se1 137.0(2) . 10_557 ?
C5 Mo1 Se1 109.2(2) 10_557 10_557 ?
C5 Mo1 Se1 137.0(2) 12 10_557 ?
C5 Mo1 Se1 109.2(2) 3_556 10_557 ?
C3 Mo1 Se1 84.3(2) . . ?
C3 Mo1 Se1 84.3(2) 3_556 . ?
C4 Mo1 Se1 79.8(2) . . ?
C4 Mo1 Se1 118.9(2) 10_557 . ?
C4 Mo1 Se1 79.8(2) 12 . ?
C4 Mo1 Se1 118.9(2) 3_556 . ?
C5 Mo1 Se1 109.2(2) . . ?
C5 Mo1 Se1 137.0(2) 10_557 . ?
C5 Mo1 Se1 109.2(2) 12 . ?
C5 Mo1 Se1 137.0(2) 3_556 . ?
Se1 Mo1 Se1 84.74(5) 10_557 . ?
C1 Se1 Mo1 103.2(2) . . ?
C2 S1 C1 97.5(4) . . ?
C1 C1 S1 115.9(3) 10_557 . ?
C1 C1 Se1 124.4(2) 10_557 . ?
S1 C1 Se1 119.7(4) . . ?
S2 C2 S1 123.4(3) 9_556 . ?
S2 C2 S1 123.4(3) 9_556 10_557 ?
S1 C2 S1 113.2(6) . 10_557 ?
C4 C3 C4 106.5(9) . 10_557 ?
C4 C3 Mo1 73.0(4) . . ?
C4 C3 Mo1 73.0(4) 10_557 . ?
C5 C4 C3 108.0(7) . . ?
C5 C4 Mo1 73.7(4) . . ?
C3 C4 Mo1 71.2(5) . . ?
C4 C5 C5 108.8(4) . 10_557 ?
C4 C5 Mo1 72.3(4) . . ?
C5 C5 Mo1 72.6(2) 10_557 . ?
F2 As1 F2 93.8(14) 10_556 . ?
F2 As1 F4 134.8(5) 10_556 . ?
F2 As1 F4 91.9(7) . . ?
F2 As1 F4 92.0(7) 10_556 3 ?
F2 As1 F4 134.8(5) . 3 ?
F4 As1 F4 114.5(10) . 3 ?
F2 As1 F4 92.0(7) 10_556 10_556 ?
F2 As1 F4 134.8(5) . 10_556 ?
F4 As1 F4 54.6(9) . 10_556 ?
F4 As1 F4 89.7(9) 3 10_556 ?
F2 As1 F4 134.8(5) 10_556 12 ?
F2 As1 F4 92.0(7) . 12 ?
F4 As1 F4 89.7(9) . 12 ?
F4 As1 F4 54.6(9) 3 12 ?
F4 As1 F4 114.5(10) 10_556 12 ?
F2 As1 F3 44.4(5) 10_556 3 ?
F2 As1 F3 89.6(5) . 3 ?
F4 As1 F3 178.3(7) . 3 ?
F4 As1 F3 64.6(6) 3 3 ?
F4 As1 F3 123.7(6) 10_556 3 ?
F4 As1 F3 90.9(6) 12 3 ?
F2 As1 F3 89.6(5) 10_556 12 ?
F2 As1 F3 44.4(5) . 12 ?
F4 As1 F3 123.7(6) . 12 ?
F4 As1 F3 90.9(6) 3 12 ?
F4 As1 F3 178.3(7) 10_556 12 ?
F4 As1 F3 64.6(6) 12 12 ?
F3 As1 F3 58.0(9) 3 12 ?
F2 As1 F3 44.4(5) 10_556 10_556 ?
F2 As1 F3 89.6(5) . 10_556 ?
F4 As1 F3 90.9(6) . 10_556 ?
F4 As1 F3 123.7(6) 3 10_556 ?
F4 As1 F3 64.6(6) 10_556 10_556 ?
F4 As1 F3 178.3(7) 12 10_556 ?
F3 As1 F3 88.4(9) 3 10_556 ?
F3 As1 F3 116.2(9) 12 10_556 ?
F2 As1 F3 89.6(5) 10_556 . ?
F2 As1 F3 44.4(5) . . ?
F4 As1 F3 64.6(6) . . ?
F4 As1 F3 178.3(7) 3 . ?
F4 As1 F3 91.0(6) 10_556 . ?
F4 As1 F3 123.7(6) 12 . ?
F3 As1 F3 116.2(9) 3 . ?
F3 As1 F3 88.4(9) 12 . ?
F3 As1 F3 58.0(9) 10_556 . ?
F2 As1 F1 179.9(8) 10_556 . ?
F2 As1 F1 86.0(9) . . ?
F4 As1 F1 45.2(5) . . ?
F4 As1 F1 88.1(5) 3 . ?
F4 As1 F1 88.1(5) 10_556 . ?
F4 As1 F1 45.2(5) 12 . ?
F3 As1 F1 135.6(5) 3 . ?
F3 As1 F1 90.3(6) 12 . ?
F3 As1 F1 135.6(5) 10_556 . ?
F3 As1 F1 90.3(6) . . ?
F2 As1 F1 86.1(9) 10_556 10_556 ?
F2 As1 F1 179.9(8) . 10_556 ?
F4 As1 F1 88.1(5) . 10_556 ?
F4 As1 F1 45.2(5) 3 10_556 ?
F4 As1 F1 45.2(5) 10_556 10_556 ?
F4 As1 F1 88.1(5) 12 10_556 ?
F3 As1 F1 90.3(6) 3 10_556 ?
F3 As1 F1 135.6(5) 12 10_556 ?
F3 As1 F1 90.3(6) 10_556 10_556 ?
F3 As1 F1 135.6(5) . 10_556 ?
F1 As1 F1 94.1(12) . 10_556 ?
F4 F1 F4 128.1(19) . 12 ?
F4 F1 As1 64.9(9) . . ?
F4 F1 As1 64.9(9) 12 . ?
F3 F2 F3 137.5(21) . 12 ?
F3 F2 As1 69.2(10) . . ?
F3 F2 As1 69.2(10) 12 . ?
F2 F3 F3 108.0(12) . 10_556 ?
F2 F3 As1 66.4(9) . . ?
F3 F3 As1 61.0(5) 10_556 . ?
F2 F3 F4 101.4(13) . . ?
F3 F3 F4 88.3(6) 10_556 . ?
As1 F3 F4 57.1(5) . . ?
F1 F4 F4 112.5(11) . 10_556 ?
F1 F4 As1 69.9(9) . . ?
F4 F4 As1 62.7(5) 10_556 . ?
F1 F4 F3 101.6(12) . . ?
F4 F4 F3 91.7(6) 10_556 . ?
As1 F4 F3 58.2(5) . . ?

loop_
_geom_bond_atom_site_label_1
_geom_bond_atom_site_label_2
_geom_bond_distance
_geom_bond_site_symmetry_2
_geom_bond_publ_flag
Mo1 C3 2.281(9) . ?
Mo1 C3 2.281(9) 3_556 ?
Mo1 C4 2.304(6) . ?
Mo1 C4 2.304(6) 10_557 ?
Mo1 C4 2.304(6) 12 ?
Mo1 C4 2.304(6) 3_556 ?
Mo1 C5 2.321(6) . ?
Mo1 C5 2.321(6) 10_557 ?
Mo1 C5 2.321(6) 12 ?
Mo1 C5 2.321(6) 3_556 ?
Mo1 Se1 2.5587(13) 10_557 ?
Mo1 Se1 2.5587(13) . ?
Se1 C1 1.837(8) . ?
S1 C2 1.732(7) . ?
S1 C1 1.742(8) . ?
S2 C2 1.628(11) 9_556 ?
C1 C1 1.37(2) 10_557 ?
C2 S2 1.628(11) 9_556 ?
C2 S1 1.732(7) 10_557 ?
C3 C4 1.409(9) . ?
C3 C4 1.409(9) 10_557 ?
C4 C5 1.356(8) . ?
C5 C5 1.386(15) 10_557 ?
As1 F2 1.621(15) 10_556 ?
As1 F2 1.621(15) . ?
As1 F4 1.634(10) . ?
As1 F4 1.634(10) 3 ?
As1 F4 1.634(10) 10_556 ?
As1 F4 1.634(10) 12 ?
As1 F3 1.653(11) 3 ?
As1 F3 1.653(11) 12 ?
As1 F3 1.653(11) 10_556 ?
As1 F3 1.653(11) . ?
As1 F1 1.694(15) . ?
As1 F1 1.694(15) 10_556 ?
F1 F4 1.281(14) . ?
F1 F4 1.281(14) 12 ?
F2 F3 1.237(13) . ?
F2 F3 1.237(13) 12 ?
F3 F3 1.60(3) 10_556 ?
F3 F4 1.758(15) . ?
F4 F4 1.50(3) 10_556 ?
